data_4304929
loop_
_publ_author_name
'Hyui Sul Lee'
'Sven-Oliver Hauber'
'Denis Vindu\<s'
'Mark Niemeyer'

_publ_contact_author_address
;
Institut f\"ur Anorganische und Analytische Chemie
Johannes Gutenberg-Universit\"at Mainz
Duesbergweg 10-14
D-55099 Mainz
Germany
;
_publ_contact_author_email niemeyer@uni-mainz.de
_publ_contact_author_name 'Mark Niemeyer'
_publ_section_title
;
Isostructural Potassium and Thallium Salts of Sterically Crowded Triazenes:
A Structural and Computational Study
;
_journal_name_full 'Inorganic Chemistry'
_journal_page_first 4401
_journal_page_last 4412
_journal_paper_doi 10.1021/ic800029z
_journal_volume 47
_journal_year 2008
_chemical_formula_sum 'C39 H40 K N3'
_chemical_formula_weight 589.84
_chemical_melting_point '198-200 deg.C (dec.)'
_chemical_name_systematic
;
((1-(2',4',6'-trimethylbiphenyl-2))
(3-(2,4,6,2'',4'',6''-hexamethyl-1,1':3';1''-terphenyl-2'))
(triazenido-N,N'))potassium
;
_space_group_IT_number 19
_symmetry_cell_setting orthorhombic
_symmetry_space_group_name_Hall 'P 2ac 2ab'
_symmetry_space_group_name_H-M 'P 21 21 21'
_atom_sites_solution_hydrogens geom
_atom_sites_solution_primary direct
_atom_sites_solution_secondary difmap
_audit_creation_method SHELXL-97
_cell_angle_alpha 90.00
_cell_angle_beta 90.00
_cell_angle_gamma 90.00
_cell_formula_units_Z 4
_cell_length_a 11.0395(2)
_cell_length_b 13.4369(2)
_cell_length_c 22.4426(4)
_cell_measurement_temperature 193(2)
_cell_volume 3329.06(10)
_computing_structure_refinement 'SHELXL-97 (Sheldrick, 1997)'
_computing_structure_solution 'SHELXS-97 (Sheldrick, 1990)'
_diffrn_ambient_temperature 193(2)
_diffrn_measured_fraction_theta_full 0.996
_diffrn_measured_fraction_theta_max 0.996
_diffrn_measurement_device_type 'Bruker Smart Apex II'
_diffrn_radiation_monochromator graphite
_diffrn_radiation_source 'fine-focus sealed tube'
_diffrn_radiation_type MoK\a
_diffrn_radiation_wavelength 0.71073
_diffrn_reflns_av_R_equivalents 0.0709
_diffrn_reflns_av_sigmaI/netI 0.0479
_diffrn_reflns_limit_h_max 14
_diffrn_reflns_limit_h_min -14
_diffrn_reflns_limit_k_max 17
_diffrn_reflns_limit_k_min -17
_diffrn_reflns_limit_l_max 29
_diffrn_reflns_limit_l_min -29
_diffrn_reflns_number 62270
_diffrn_reflns_theta_full 27.96
_diffrn_reflns_theta_max 27.96
_diffrn_reflns_theta_min 1.77
_exptl_absorpt_coefficient_mu 0.190
_exptl_absorpt_correction_type none
_exptl_crystal_colour yellow
_exptl_crystal_density_diffrn 1.177
_exptl_crystal_density_method 'not measured'
_exptl_crystal_description block
_exptl_crystal_F_000 1256
_exptl_crystal_size_max 0.55
_exptl_crystal_size_mid 0.50
_exptl_crystal_size_min 0.40
_refine_diff_density_max 0.164
_refine_diff_density_min -0.211
_refine_diff_density_rms 0.034
_refine_ls_abs_structure_details 'Flack H D (1983), Acta Cryst. A39, 876-881'
_refine_ls_abs_structure_Flack 0.02(3)
_refine_ls_extinction_method none
_refine_ls_goodness_of_fit_ref 0.942
_refine_ls_hydrogen_treatment refU
_refine_ls_matrix_type full
_refine_ls_number_parameters 399
_refine_ls_number_reflns 7968
_refine_ls_number_restraints 0
_refine_ls_restrained_S_all 0.942
_refine_ls_R_factor_all 0.0562
_refine_ls_R_factor_gt 0.0350
_refine_ls_shift/su_max 0.001
_refine_ls_shift/su_mean 0.000
_refine_ls_structure_factor_coef Fsqd
_refine_ls_weighting_details 'calc w=1/[\s^2^(Fo^2^)+(0.0457P)^2^] where P=(Fo^2^+2Fc^2^)/3'
_refine_ls_weighting_scheme calc
_refine_ls_wR_factor_gt 0.0772
_refine_ls_wR_factor_ref 0.0833
_reflns_number_gt 5963
_reflns_number_total 7968
_reflns_threshold_expression >2sigma(I)
_cod_data_source_file ic800029z-file003_2.cif
_cod_data_source_block 2b
_cod_database_code 4304929

loop_
_symmetry_equiv_pos_as_xyz
'x, y, z'
'-x+1/2, -y, z+1/2'
'-x, y+1/2, -z+1/2'
'x+1/2, -y+1/2, -z'

loop_
_atom_site_label
_atom_site_type_symbol
_atom_site_fract_x
_atom_site_fract_y
_atom_site_fract_z
_atom_site_U_iso_or_equiv
_atom_site_adp_type
_atom_site_occupancy
_atom_site_symmetry_multiplicity
_atom_site_calc_flag
_atom_site_refinement_flags
_atom_site_disorder_assembly
_atom_site_disorder_group
K K 0.79538(4) 0.82504(3) 1.122522(16) 0.03842(10) Uani 1 1 d . . .
N1 N 0.74510(12) 0.62366(9) 1.12871(5) 0.0300(3) Uani 1 1 d . . .
N2 N 0.68890(12) 0.61347(9) 1.07797(5) 0.0270(3) Uani 1 1 d . . .
N3 N 0.70106(13) 0.69517(9) 1.04622(5) 0.0297(3) Uani 1 1 d . . .
C11 C 0.73477(14) 0.54338(11) 1.16838(7) 0.0283(4) Uani 1 1 d . . .
C12 C 0.73956(16) 0.57246(12) 1.22936(7) 0.0320(4) Uani 1 1 d . . .
C13 C 0.73679(17) 0.50081(14) 1.27367(7) 0.0404(5) Uani 1 1 d . . .
H13A H 0.7400 0.5207 1.3143 0.0421(14) Uiso 1 1 calc R . .
C14 C 0.72950(18) 0.40090(14) 1.25980(8) 0.0432(5) Uani 1 1 d . . .
H14A H 0.7279 0.3523 1.2905 0.0421(14) Uiso 1 1 calc R . .
C15 C 0.72456(17) 0.37224(13) 1.20058(7) 0.0406(4) Uani 1 1 d . . .
H15A H 0.7196 0.3034 1.1913 0.0421(14) Uiso 1 1 calc R . .
C16 C 0.72660(15) 0.44135(12) 1.15412(7) 0.0313(4) Uani 1 1 d . . .
C21 C 0.74537(15) 0.68164(13) 1.24370(6) 0.0314(4) Uani 1 1 d . . .
C22 C 0.85566(17) 0.72566(13) 1.25884(7) 0.0351(4) Uani 1 1 d . . .
C23 C 0.85903(18) 0.82870(15) 1.26970(7) 0.0413(4) Uani 1 1 d . . .
H23A H 0.9340 0.8589 1.2800 0.0421(14) Uiso 1 1 calc R . .
C24 C 0.7563(2) 0.88732(14) 1.26581(8) 0.0466(5) Uani 1 1 d . . .
C25 C 0.64724(18) 0.84128(14) 1.25067(8) 0.0453(5) Uani 1 1 d . . .
H25A H 0.5759 0.8805 1.2477 0.0421(14) Uiso 1 1 calc R . .
C26 C 0.63999(18) 0.73922(14) 1.23977(8) 0.0385(4) Uani 1 1 d . . .
C31 C 0.65037(14) 0.69080(12) 0.98951(6) 0.0274(3) Uani 1 1 d . . .
C32 C 0.63328(15) 0.78368(12) 0.96105(7) 0.0304(4) Uani 1 1 d . . .
C33 C 0.59311(16) 0.78482(14) 0.90183(7) 0.0372(4) Uani 1 1 d . . .
H33A H 0.5814 0.8467 0.8822 0.0421(14) Uiso 1 1 calc R . .
C34 C 0.57027(16) 0.69727(14) 0.87142(8) 0.0409(4) Uani 1 1 d . . .
H34A H 0.5448 0.6993 0.8310 0.0421(14) Uiso 1 1 calc R . .
C35 C 0.58456(17) 0.60664(14) 0.89999(7) 0.0384(4) Uani 1 1 d . . .
H35A H 0.5672 0.5467 0.8793 0.0421(14) Uiso 1 1 calc R . .
C36 C 0.62401(15) 0.60271(13) 0.95857(7) 0.0318(4) Uani 1 1 d . . .
H36A H 0.6332 0.5402 0.9778 0.0421(14) Uiso 1 1 calc R . .
C41 C 0.66404(15) 0.87743(12) 0.99394(7) 0.0303(4) Uani 1 1 d . . .
C42 C 0.77439(16) 0.92568(12) 0.98318(8) 0.0361(4) Uani 1 1 d . . .
C43 C 0.80803(19) 1.00651(13) 1.01820(8) 0.0421(5) Uani 1 1 d . . .
H43A H 0.8841 1.0374 1.0112 0.0421(14) Uiso 1 1 calc R . .
C44 C 0.73389(18) 1.04349(12) 1.06301(8) 0.0423(5) Uani 1 1 d . . .
C45 C 0.62246(19) 0.99808(13) 1.07143(8) 0.0424(5) Uani 1 1 d . . .
H45A H 0.5693 1.0239 1.1009 0.0421(14) Uiso 1 1 calc R . .
C46 C 0.58545(16) 0.91561(13) 1.03808(8) 0.0367(4) Uani 1 1 d . . .
C61 C 0.72167(16) 0.40327(11) 1.09129(7) 0.0297(4) Uani 1 1 d . . .
C62 C 0.82586(16) 0.40225(12) 1.05590(7) 0.0328(4) Uani 1 1 d . . .
C63 C 0.81827(18) 0.36349(13) 0.99800(8) 0.0384(4) Uani 1 1 d . . .
H63A H 0.8887 0.3632 0.9737 0.0421(14) Uiso 1 1 calc R . .
C64 C 0.71161(18) 0.32579(13) 0.97520(7) 0.0391(4) Uani 1 1 d . . .
C65 C 0.61020(17) 0.32585(13) 1.01160(7) 0.0388(4) Uani 1 1 d . . .
H65A H 0.5364 0.2993 0.9968 0.0421(14) Uiso 1 1 calc R . .
C66 C 0.61346(16) 0.36368(12) 1.06923(7) 0.0335(4) Uani 1 1 d . . .
C221 C 0.96960(17) 0.66526(16) 1.26313(9) 0.0479(5) Uani 1 1 d . . .
H22A H 1.0379 0.7092 1.2724 0.0949(17) Uiso 1 1 calc R . .
H22B H 0.9845 0.6317 1.2251 0.0949(17) Uiso 1 1 calc R . .
H22C H 0.9609 0.6154 1.2947 0.0949(17) Uiso 1 1 calc R . .
C241 C 0.7613(2) 0.99764(16) 1.27821(12) 0.0760(8) Uani 1 1 d . . .
H24A H 0.6792 1.0227 1.2854 0.0949(17) Uiso 1 1 calc R . .
H24B H 0.7964 1.0321 1.2438 0.0949(17) Uiso 1 1 calc R . .
H24C H 0.8116 1.0098 1.3135 0.0949(17) Uiso 1 1 calc R . .
C261 C 0.52055(18) 0.69294(17) 1.22317(10) 0.0581(6) Uani 1 1 d . . .
H26A H 0.4973 0.6442 1.2536 0.0949(17) Uiso 1 1 calc R . .
H26B H 0.5281 0.6596 1.1845 0.0949(17) Uiso 1 1 calc R . .
H26C H 0.4584 0.7449 1.2206 0.0949(17) Uiso 1 1 calc R . .
C421 C 0.86000(18) 0.88978(15) 0.93525(9) 0.0507(5) Uani 1 1 d . . .
H42A H 0.9423 0.9126 0.9443 0.0949(17) Uiso 1 1 calc R . .
H42B H 0.8346 0.9166 0.8966 0.0949(17) Uiso 1 1 calc R . .
H42C H 0.8586 0.8169 0.9338 0.0949(17) Uiso 1 1 calc R . .
C441 C 0.7736(2) 1.13032(14) 1.10101(10) 0.0620(6) Uani 1 1 d . . .
H44A H 0.7162 1.1394 1.1339 0.0949(17) Uiso 1 1 calc R . .
H44B H 0.7759 1.1908 1.0767 0.0949(17) Uiso 1 1 calc R . .
H44C H 0.8545 1.1171 1.1172 0.0949(17) Uiso 1 1 calc R . .
C446 C 0.46506(19) 0.86869(16) 1.04985(10) 0.0551(6) Uani 1 1 d . . .
H44D H 0.4163 0.9131 1.0748 0.0949(17) Uiso 1 1 calc R . .
H44E H 0.4768 0.8051 1.0704 0.0949(17) Uiso 1 1 calc R . .
H44F H 0.4231 0.8571 1.0120 0.0949(17) Uiso 1 1 calc R . .
C621 C 0.94424(17) 0.44208(15) 1.07904(9) 0.0478(5) Uani 1 1 d . . .
H62A H 1.0085 0.4284 1.0501 0.0949(17) Uiso 1 1 calc R . .
H62B H 0.9638 0.4097 1.1170 0.0949(17) Uiso 1 1 calc R . .
H62C H 0.9375 0.5141 1.0852 0.0949(17) Uiso 1 1 calc R . .
C641 C 0.7039(2) 0.28523(17) 0.91218(8) 0.0619(6) Uani 1 1 d . . .
H64A H 0.6294 0.3090 0.8933 0.0949(17) Uiso 1 1 calc R . .
H64B H 0.7034 0.2123 0.9134 0.0949(17) Uiso 1 1 calc R . .
H64C H 0.7741 0.3082 0.8892 0.0949(17) Uiso 1 1 calc R . .
C661 C 0.49935(18) 0.36145(15) 1.10680(8) 0.0484(5) Uani 1 1 d . . .
H66A H 0.4932 0.4233 1.1298 0.0949(17) Uiso 1 1 calc R . .
H66B H 0.5026 0.3046 1.1341 0.0949(17) Uiso 1 1 calc R . .
H66C H 0.4285 0.3550 1.0808 0.0949(17) Uiso 1 1 calc R . .

loop_
_atom_site_aniso_label
_atom_site_aniso_U_11
_atom_site_aniso_U_22
_atom_site_aniso_U_33
_atom_site_aniso_U_23
_atom_site_aniso_U_13
_atom_site_aniso_U_12
K 0.0492(2) 0.03048(19) 0.03562(19) 0.00039(17) -0.01032(18) -0.00354(18)
N1 0.0388(8) 0.0273(7) 0.0238(7) 0.0005(6) -0.0024(6) -0.0019(6)
N2 0.0321(7) 0.0250(7) 0.0238(7) -0.0001(5) -0.0009(6) 0.0033(6)
N3 0.0388(8) 0.0256(7) 0.0246(6) 0.0031(5) -0.0047(6) 0.0004(6)
C11 0.0333(9) 0.0287(8) 0.0229(8) 0.0009(7) -0.0027(7) 0.0013(7)
C12 0.0398(10) 0.0320(9) 0.0241(8) -0.0016(7) -0.0027(7) -0.0017(8)
C13 0.0569(12) 0.0424(10) 0.0220(8) 0.0024(7) -0.0044(8) -0.0065(9)
C14 0.0604(13) 0.0401(10) 0.0290(9) 0.0092(8) -0.0050(9) -0.0042(9)
C15 0.0565(12) 0.0287(9) 0.0366(10) 0.0042(7) -0.0082(9) -0.0040(9)
C16 0.0371(10) 0.0292(9) 0.0277(8) 0.0008(7) -0.0018(7) -0.0026(8)
C21 0.0400(9) 0.0354(9) 0.0189(7) -0.0027(7) 0.0034(7) -0.0029(8)
C22 0.0454(11) 0.0415(10) 0.0184(8) 0.0003(7) 0.0009(7) -0.0053(8)
C23 0.0507(11) 0.0477(11) 0.0254(8) -0.0047(8) 0.0027(8) -0.0187(10)
C24 0.0626(14) 0.0381(11) 0.0392(10) -0.0128(8) 0.0123(9) -0.0079(10)
C25 0.0457(11) 0.0440(12) 0.0461(11) -0.0096(9) 0.0131(9) 0.0060(9)
C26 0.0411(11) 0.0419(11) 0.0327(9) -0.0070(8) 0.0074(8) -0.0033(9)
C31 0.0257(8) 0.0307(9) 0.0257(8) 0.0003(7) 0.0002(6) 0.0010(7)
C32 0.0290(9) 0.0331(9) 0.0291(8) 0.0026(7) -0.0017(7) 0.0028(7)
C33 0.0378(10) 0.0430(11) 0.0307(9) 0.0066(8) -0.0044(8) 0.0032(8)
C34 0.0427(10) 0.0537(12) 0.0264(8) -0.0010(8) -0.0088(8) 0.0029(9)
C35 0.0433(11) 0.0414(11) 0.0306(9) -0.0098(8) -0.0034(8) 0.0017(9)
C36 0.0353(9) 0.0313(9) 0.0287(9) -0.0003(7) -0.0012(7) 0.0031(7)
C41 0.0344(9) 0.0269(9) 0.0296(9) 0.0064(7) -0.0047(7) 0.0049(7)
C42 0.0396(10) 0.0299(9) 0.0388(10) 0.0106(7) -0.0034(8) 0.0023(8)
C43 0.0447(11) 0.0317(9) 0.0499(11) 0.0089(8) -0.0091(9) -0.0073(9)
C44 0.0565(13) 0.0232(9) 0.0473(11) 0.0042(8) -0.0145(10) 0.0010(9)
C45 0.0547(13) 0.0321(10) 0.0404(11) -0.0016(8) -0.0029(9) 0.0125(9)
C46 0.0386(10) 0.0334(10) 0.0380(10) 0.0040(8) -0.0039(8) 0.0056(8)
C61 0.0424(10) 0.0211(8) 0.0254(8) 0.0013(6) -0.0021(7) 0.0018(7)
C62 0.0389(10) 0.0274(9) 0.0321(9) 0.0036(7) -0.0004(7) -0.0002(7)
C63 0.0482(12) 0.0350(9) 0.0321(9) 0.0022(8) 0.0051(8) 0.0078(8)
C64 0.0563(11) 0.0319(9) 0.0292(8) -0.0033(7) -0.0049(8) 0.0098(9)
C65 0.0477(11) 0.0315(9) 0.0374(9) -0.0030(8) -0.0114(8) -0.0017(9)
C66 0.0410(10) 0.0265(9) 0.0331(9) 0.0030(7) -0.0034(8) 0.0020(7)
C221 0.0439(11) 0.0574(13) 0.0424(11) 0.0096(10) -0.0067(8) -0.0024(10)
C241 0.096(2) 0.0470(13) 0.0854(17) -0.0226(13) 0.0236(15) -0.0143(13)
C261 0.0404(11) 0.0578(14) 0.0762(15) -0.0131(12) 0.0021(10) -0.0002(11)
C421 0.0427(11) 0.0484(12) 0.0612(13) 0.0019(10) 0.0098(10) -0.0012(10)
C441 0.0912(18) 0.0321(10) 0.0626(13) -0.0013(10) -0.0184(13) -0.0002(11)
C446 0.0454(12) 0.0594(14) 0.0604(14) -0.0091(11) 0.0120(10) -0.0022(10)
C621 0.0432(11) 0.0513(12) 0.0489(12) 0.0016(10) 0.0021(9) -0.0054(9)
C641 0.0775(16) 0.0721(15) 0.0362(10) -0.0166(10) -0.0084(11) 0.0169(13)
C661 0.0450(12) 0.0575(13) 0.0428(11) 0.0032(9) 0.0012(9) -0.0027(9)

loop_
_atom_type_symbol
_atom_type_description
_atom_type_scat_dispersion_real
_atom_type_scat_dispersion_imag
_atom_type_scat_source
C C 0.0033 0.0016 'International Tables Vol C Tables 4.2.6.8 and 6.1.1.4'
H H 0.0000 0.0000 'International Tables Vol C Tables 4.2.6.8 and 6.1.1.4'
N N 0.0061 0.0033 'International Tables Vol C Tables 4.2.6.8 and 6.1.1.4'
K K 0.2009 0.2494 'International Tables Vol C Tables 4.2.6.8 and 6.1.1.4'

loop_
_geom_angle_atom_site_label_1
_geom_angle_atom_site_label_2
_geom_angle_atom_site_label_3
_geom_angle
_geom_angle_site_symmetry_1
_geom_angle_site_symmetry_3
_geom_angle_publ_flag
N3 K N1 46.47(4) . . ?
N3 K C34 110.72(5) . 4_567 ?
N1 K C34 95.81(5) . 4_567 ?
N3 K C45 90.71(4) . . ?
N1 K C45 127.26(5) . . ?
C34 K C45 132.55(5) 4_567 . ?
N3 K C46 65.69(4) . . ?
N1 K C46 104.71(4) . . ?
C34 K C46 140.90(5) 4_567 . ?
C45 K C46 25.04(4) . . ?
N3 K N2 23.26(3) . . ?
N1 K N2 23.47(3) . . ?
C34 K N2 106.78(4) 4_567 . ?
C45 K N2 108.01(4) . . ?
C46 K N2 83.63(4) . . ?
N3 K C44 104.07(4) . . ?
N1 K C44 148.26(4) . . ?
C34 K C44 108.08(5) 4_567 . ?
C45 K C44 24.53(5) . . ?
C46 K C44 43.88(5) . . ?
N2 K C44 125.64(4) . . ?
N3 K C41 53.52(4) . . ?
N1 K C41 99.45(4) . . ?
C34 K C41 119.73(4) 4_567 . ?
C45 K C41 43.54(4) . . ?
C46 K C41 24.94(4) . . ?
N2 K C41 75.99(4) . . ?
C44 K C41 50.66(4) . . ?
N3 K C25 114.14(5) . . ?
N1 K C25 85.52(4) . . ?
C34 K C25 117.27(5) 4_567 . ?
C45 K C25 88.22(5) . . ?
C46 K C25 97.48(5) . . ?
N2 K C25 98.44(4) . . ?
C44 K C25 101.03(5) . . ?
C41 K C25 121.79(5) . . ?
N3 K C26 94.56(4) . . ?
N1 K C26 61.34(4) . . ?
C34 K C26 116.16(5) 4_567 . ?
C45 K C26 103.00(5) . . ?
C46 K C26 102.90(5) . . ?
N2 K C26 75.76(4) . . ?
C44 K C26 121.34(5) . . ?
C41 K C26 122.35(5) . . ?
C25 K C26 24.17(5) . . ?
N3 K C24 137.05(5) . . ?
N1 K C24 99.80(4) . . ?
C34 K C24 96.30(5) 4_567 . ?
C45 K C24 94.88(5) . . ?
C46 K C24 112.11(5) . . ?
N2 K C24 117.99(4) . . ?
C44 K C24 98.05(5) . . ?
C41 K C24 136.73(5) . . ?
C25 K C24 24.16(5) . . ?
C26 K C24 42.72(5) . . ?
N3 K C35 117.05(4) . 4_567 ?
N1 K C35 117.75(4) . 4_567 ?
C34 K C35 24.35(5) 4_567 4_567 ?
C45 K C35 108.21(5) . 4_567 ?
C46 K C35 119.36(5) . 4_567 ?
N2 K C35 122.61(4) . 4_567 ?
C44 K C35 83.77(5) . 4_567 ?
C41 K C35 103.14(4) . 4_567 ?
C25 K C35 125.53(5) . 4_567 ?
C26 K C35 134.39(5) . 4_567 ?
C24 K C35 101.45(5) . 4_567 ?
N2 N1 C11 115.76(12) . . ?
N2 N1 K 98.88(8) . . ?
C11 N1 K 143.16(10) . . ?
N1 N2 N3 109.68(12) . . ?
N1 N2 K 57.65(7) . . ?
N3 N2 K 52.91(7) . . ?
N2 N3 C31 114.78(12) . . ?
N2 N3 K 103.83(8) . . ?
C31 N3 K 140.77(10) . . ?
N1 C11 C16 127.47(14) . . ?
N1 C11 C12 113.31(13) . . ?
C16 C11 C12 119.14(14) . . ?
C13 C12 C11 119.91(15) . . ?
C13 C12 C21 121.73(14) . . ?
C11 C12 C21 118.35(13) . . ?
C14 C13 C12 121.03(16) . . ?
C13 C14 C15 119.29(16) . . ?
C14 C15 C16 122.07(16) . . ?
C15 C16 C11 118.56(15) . . ?
C15 C16 C61 118.30(14) . . ?
C11 C16 C61 123.14(14) . . ?
C22 C21 C26 120.40(16) . . ?
C22 C21 C12 120.20(15) . . ?
C26 C21 C12 119.37(15) . . ?
C22 C21 K 79.15(9) . . ?
C26 C21 K 76.70(10) . . ?
C12 C21 K 113.04(9) . . ?
C21 C22 C23 118.85(18) . . ?
C21 C22 C221 121.18(16) . . ?
C23 C22 C221 119.96(17) . . ?
C21 C22 K 77.10(9) . . ?
C23 C22 K 76.98(10) . . ?
C221 C22 K 115.71(11) . . ?
C24 C23 C22 121.87(17) . . ?
C24 C23 K 77.06(10) . . ?
C22 C23 K 79.09(9) . . ?
C23 C24 C25 118.04(17) . . ?
C23 C24 C241 121.2(2) . . ?
C25 C24 C241 120.8(2) . . ?
C23 C24 K 79.21(10) . . ?
C25 C24 K 76.50(10) . . ?
C241 C24 K 114.67(13) . . ?
C26 C25 C24 121.86(19) . . ?
C26 C25 K 79.14(11) . . ?
C24 C25 K 79.33(11) . . ?
C25 C26 C21 118.98(18) . . ?
C25 C26 C261 119.99(18) . . ?
C21 C26 C261 121.02(17) . . ?
C25 C26 K 76.68(11) . . ?
C21 C26 K 79.27(10) . . ?
C261 C26 K 113.39(12) . . ?
N3 C31 C36 124.87(14) . . ?
N3 C31 C32 115.43(14) . . ?
C36 C31 C32 119.55(14) . . ?
C33 C32 C31 118.69(15) . . ?
C33 C32 C41 121.98(15) . . ?
C31 C32 C41 119.27(13) . . ?
C34 C33 C32 121.09(16) . . ?
C33 C34 C35 119.90(15) . . ?
C33 C34 K 104.05(11) . 4_467 ?
C35 C34 K 90.36(11) . 4_467 ?
C34 C35 C36 120.56(16) . . ?
C34 C35 K 65.29(10) . 4_467 ?
C36 C35 K 116.85(11) . 4_467 ?
C35 C36 C31 120.17(16) . . ?
C42 C41 C46 119.12(16) . . ?
C42 C41 C32 120.07(15) . . ?
C46 C41 C32 120.74(15) . . ?
C42 C41 K 82.39(9) . . ?
C46 C41 K 74.61(9) . . ?
C32 C41 K 110.50(9) . . ?
C43 C42 C41 119.74(17) . . ?
C43 C42 C421 118.98(17) . . ?
C41 C42 C421 121.25(16) . . ?
C43 C42 K 76.93(10) . . ?
C41 C42 K 73.62(9) . . ?
C421 C42 K 118.89(11) . . ?
C44 C43 C42 122.08(18) . . ?
C44 C43 K 74.47(10) . . ?
C42 C43 K 79.47(10) . . ?
C45 C44 C43 117.67(17) . . ?
C45 C44 C441 121.37(19) . . ?
C43 C44 C441 120.97(19) . . ?
C45 C44 K 74.66(10) . . ?
C43 C44 K 81.57(10) . . ?
C441 C44 K 113.55(12) . . ?
C44 C45 C46 122.36(18) . . ?
C44 C45 K 80.80(10) . . ?
C46 C45 K 77.97(10) . . ?
C45 C46 C41 118.91(17) . . ?
C45 C46 C446 119.97(17) . . ?
C41 C46 C446 121.12(16) . . ?
C45 C46 K 76.99(10) . . ?
C41 C46 K 80.45(10) . . ?
C446 C46 K 112.04(12) . . ?
C62 C61 C66 119.88(14) . . ?
C62 C61 C16 120.47(15) . . ?
C66 C61 C16 119.56(15) . . ?
C61 C62 C63 118.74(16) . . ?
C61 C62 C621 121.01(15) . . ?
C63 C62 C621 120.25(16) . . ?
C64 C63 C62 122.06(17) . . ?
C63 C64 C65 118.06(15) . . ?
C63 C64 C641 121.65(17) . . ?
C65 C64 C641 120.29(18) . . ?
C64 C65 C66 121.85(16) . . ?
C65 C66 C61 119.39(16) . . ?
C65 C66 C661 119.25(16) . . ?
C61 C66 C661 121.36(15) . . ?

loop_
_geom_bond_atom_site_label_1
_geom_bond_atom_site_label_2
_geom_bond_distance
_geom_bond_site_symmetry_2
_geom_bond_publ_flag
K N3 2.6574(13) . ?
K N1 2.7657(13) . ?
K C34 3.0524(18) 4_567 ?
K C45 3.2195(18) . ?
K C46 3.2317(18) . ?
K N2 3.2347(13) . ?
K C44 3.2955(17) . ?
K C41 3.3054(16) . ?
K C25 3.3156(18) . ?
K C26 3.3462(18) . ?
K C24 3.3508(18) . ?
K C35 3.3600(19) 4_567 ?
N1 N2 1.3041(17) . ?
N1 C11 1.4032(19) . ?
N2 N3 1.3155(17) . ?
N3 C31 1.3916(19) . ?
C11 C16 1.411(2) . ?
C11 C12 1.424(2) . ?
C12 C13 1.384(2) . ?
C12 C21 1.503(2) . ?
C13 C14 1.381(3) . ?
C14 C15 1.385(2) . ?
C15 C16 1.397(2) . ?
C16 C61 1.501(2) . ?
C21 C22 1.396(2) . ?
C21 C26 1.400(3) . ?
C22 C23 1.406(3) . ?
C22 C221 1.500(3) . ?
C23 C24 1.384(3) . ?
C24 C25 1.396(3) . ?
C24 C241 1.509(3) . ?
C25 C26 1.395(3) . ?
C26 C261 1.505(3) . ?
C31 C36 1.403(2) . ?
C31 C32 1.415(2) . ?
C32 C33 1.401(2) . ?
C32 C41 1.499(2) . ?
C33 C34 1.383(2) . ?
C34 C35 1.385(2) . ?
C34 K 3.0524(18) 4_467 ?
C35 C36 1.386(2) . ?
C35 K 3.3600(19) 4_467 ?
C41 C42 1.401(2) . ?
C41 C46 1.413(2) . ?
C42 C43 1.391(2) . ?
C42 C421 1.511(3) . ?
C43 C44 1.389(3) . ?
C44 C45 1.386(3) . ?
C44 C441 1.510(3) . ?
C45 C46 1.398(2) . ?
C46 C446 1.495(3) . ?
C61 C62 1.398(2) . ?
C61 C66 1.398(2) . ?
C62 C63 1.402(2) . ?
C62 C621 1.505(3) . ?
C63 C64 1.380(3) . ?
C64 C65 1.386(2) . ?
C64 C641 1.518(2) . ?
C65 C66 1.390(2) . ?
C66 C661 1.516(3) . ?
